data_7061106
loop_
_publ_author_name
'Ramya, N. K.'
'Femina, C.'
'Suresh, Suganya'
'Mohanakumari, Divya S.'
'Krishnan, Retheesh'
'Thomas, Reji'

_publ_section_title
;
 Dicyanodistyrylbenzene based positional isomers: a comparative study of
 AIEE and stimuli responsive multicolour fluorescence switching
;
_journal_issue 3
_journal_name_full 'New Journal of Chemistry'
_journal_page_first 1339
_journal_page_last 1346
_journal_paper_doi 10.1039/D1NJ04489C
_journal_volume 46
_journal_year 2022
_chemical_formula_moiety 'C40 H48 N2 O2'
_chemical_formula_sum 'C40 H48 N2 O2'
_chemical_formula_weight 588.80
_chemical_melting_point 373
_space_group_crystal_system triclinic
_space_group_IT_number 2
_space_group_name_Hall '-P 1'
_space_group_name_H-M_alt 'P -1'
_atom_sites_solution_hydrogens geom
_audit_creation_method SHELXL-2016/6
_audit_update_record
;
2021-09-13 deposited with the CCDC.	2021-12-02 downloaded from the CCDC.
;
_cell_angle_alpha 65.653(2)
_cell_angle_beta 85.245(2)
_cell_angle_gamma 78.854(2)
_cell_formula_units_Z 2
_cell_length_a 8.3073(3)
_cell_length_b 14.2311(5)
_cell_length_c 15.9393(6)
_cell_measurement_reflns_used 173
_cell_measurement_temperature 190(2)
_cell_measurement_theta_max 24.996
_cell_measurement_theta_min 3.193
_cell_volume 1684.40(11)
_computing_structure_refinement 'SHELXL-2016/6 (Sheldrick, 2016)'
_computing_structure_solution 'SHELXT 2014/5 (Sheldrick, 2014)'
_diffrn_ambient_temperature 190(2)
_diffrn_measured_fraction_theta_full 0.997
_diffrn_measured_fraction_theta_max 0.997
_diffrn_measurement_device_type 'Bruker D8 Venture'
_diffrn_radiation_type MoK\a
_diffrn_radiation_wavelength 0.71073
_diffrn_reflns_av_R_equivalents 0.0566
_diffrn_reflns_av_unetI/netI 0.0280
_diffrn_reflns_Laue_measured_fraction_full 0.997
_diffrn_reflns_Laue_measured_fraction_max 0.997
_diffrn_reflns_limit_h_max 9
_diffrn_reflns_limit_h_min -9
_diffrn_reflns_limit_k_max 16
_diffrn_reflns_limit_k_min -16
_diffrn_reflns_limit_l_max 18
_diffrn_reflns_limit_l_min -18
_diffrn_reflns_number 54338
_diffrn_reflns_point_group_measured_fraction_full 0.997
_diffrn_reflns_point_group_measured_fraction_max 0.997
_diffrn_reflns_theta_full 24.996
_diffrn_reflns_theta_max 24.996
_diffrn_reflns_theta_min 3.193
_exptl_absorpt_coefficient_mu 0.071
_exptl_absorpt_correction_T_max 0.993
_exptl_absorpt_correction_T_min 0.989
_exptl_crystal_density_diffrn 1.161
_exptl_crystal_description Flakes
_exptl_crystal_F_000 636
_exptl_crystal_preparation Luminescent
_exptl_crystal_recrystallization_method 'Re-crystallisation from solvent: Dioxane'
_exptl_crystal_size_max 0.150
_exptl_crystal_size_mid 0.150
_exptl_crystal_size_min 0.100
_refine_diff_density_max 0.274
_refine_diff_density_min -0.199
_refine_diff_density_rms 0.044
_refine_ls_extinction_coef 0.045(3)
_refine_ls_extinction_expression Fc^*^=kFc[1+0.001xFc^2^\l^3^/sin(2\q)]^-1/4^
_refine_ls_extinction_method 'SHELXL-2016/6 (Sheldrick 2016)'
_refine_ls_goodness_of_fit_ref 1.089
_refine_ls_hydrogen_treatment constr
_refine_ls_matrix_type full
_refine_ls_number_parameters 480
_refine_ls_number_reflns 5910
_refine_ls_number_restraints 263
_refine_ls_restrained_S_all 1.070
_refine_ls_R_factor_all 0.0804
_refine_ls_R_factor_gt 0.0522
_refine_ls_shift/su_max 0.000
_refine_ls_shift/su_mean 0.000
_refine_ls_structure_factor_coef Fsqd
_refine_ls_weighting_details 'w=1/[\s^2^(Fo^2^)+(0.0494P)^2^+0.9062P] where P=(Fo^2^+2Fc^2^)/3'
_refine_ls_weighting_scheme calc
_refine_ls_wR_factor_gt 0.1189
_refine_ls_wR_factor_ref 0.1410
_reflns_Friedel_coverage 0.000
_reflns_number_gt 4321
_reflns_number_total 5910
_reflns_threshold_expression 'I > 2\s(I)'
_cod_data_source_file d1nj04489c2.cif
_cod_data_source_block shelx_CCDC1
_cod_depositor_comments 'Adding full bibliography for 7061105--7061107.cif.'
_cod_database_code 7061106
_shelx_shelxl_version_number 2016/6
_shelx_space_group_comment
;
The symmetry employed for this shelxl refinement is uniquely defined
by the following loop, which should always be used as a source of
symmetry information in preference to the above space-group names.
They are only intended as comments.
;
_shelx_estimated_absorpt_t_min 0.989
_shelx_estimated_absorpt_t_max 0.993

loop_
_space_group_symop_operation_xyz
'x, y, z'
'-x, -y, -z'

loop_
_atom_site_label
_atom_site_type_symbol
_atom_site_fract_x
_atom_site_fract_y
_atom_site_fract_z
_atom_site_U_iso_or_equiv
_atom_site_adp_type
_atom_site_occupancy
_atom_site_site_symmetry_order
_atom_site_calc_flag
_atom_site_refinement_flags_posn
_atom_site_refinement_flags_adp
_atom_site_refinement_flags_occupancy
_atom_site_disorder_assembly
_atom_site_disorder_group
C1 C 0.2508(2) 0.97378(15) 0.47923(13) 0.0354(4) Uani 1 1 d . . . . .
C2 C 0.1480(2) 1.07110(16) 0.44696(15) 0.0425(5) Uani 1 1 d . . . . .
H2 H 0.085936 1.093852 0.392482 0.051 Uiso 1 1 calc R U . . .
C3 C 0.1365(3) 1.13408(16) 0.49401(15) 0.0474(6) Uani 1 1 d . . . . .
H3 H 0.064669 1.199810 0.472429 0.057 Uiso 1 1 calc R U . . .
C4 C 0.2277(3) 1.10317(16) 0.57197(15) 0.0464(5) Uani 1 1 d . . . . .
H4 H 0.220011 1.147770 0.603541 0.056 Uiso 1 1 calc R U . . .
C5 C 0.3310(3) 1.00668(15) 0.60440(14) 0.0397(5) Uani 1 1 d . . . . .
H5 H 0.394359 0.986120 0.658043 0.048 Uiso 1 1 calc R U . . .
C6 C 0.3439(2) 0.93914(14) 0.55998(12) 0.0324(4) Uani 1 1 d . . . . .
C7 C 0.4516(2) 0.83714(14) 0.58881(12) 0.0320(4) Uani 1 1 d . . . . .
H7 H 0.464818 0.807611 0.544461 0.038 Uiso 1 1 calc R U . . .
C8 C 0.5354(2) 0.77772(14) 0.66758(12) 0.0297(4) Uani 1 1 d . . . . .
C9 C 0.6420(2) 0.67461(14) 0.68574(12) 0.0293(4) Uani 1 1 d . . . . .
C10 C 0.6902(2) 0.60618(15) 0.77515(13) 0.0365(5) Uani 1 1 d . . . . .
H10 H 0.655389 0.626773 0.824315 0.044 Uiso 1 1 calc R U . . .
C11 C 0.7868(3) 0.50945(15) 0.79437(13) 0.0385(5) Uani 1 1 d . . . . .
H11 H 0.816769 0.464790 0.856291 0.046 Uiso 1 1 calc R U . . .
C12 C 0.8412(2) 0.47606(14) 0.72443(12) 0.0305(4) Uani 1 1 d . . . . .
C13 C 0.7954(2) 0.54542(14) 0.63466(13) 0.0337(4) Uani 1 1 d . . . . .
H13 H 0.831785 0.525404 0.585337 0.040 Uiso 1 1 calc R U . . .
C14 C 0.6986(2) 0.64234(14) 0.61551(12) 0.0326(4) Uani 1 1 d . . . . .
H14 H 0.670121 0.687643 0.553509 0.039 Uiso 1 1 calc R U . . .
C15 C 0.9450(2) 0.37189(14) 0.74410(12) 0.0311(4) Uani 1 1 d . . . . .
C16 C 0.9755(2) 0.29662(15) 0.82968(13) 0.0378(5) Uani 1 1 d . . . . .
H16 H 0.924830 0.315674 0.877404 0.045 Uiso 1 1 calc R U . . .
C17 C 1.0724(3) 0.19128(15) 0.86208(13) 0.0396(5) Uani 1 1 d . . . . .
C18 C 1.1191(3) 0.14206(17) 0.95563(14) 0.0500(6) Uani 1 1 d D . . . .
C19 C 1.2120(3) 0.04231(18) 0.99058(17) 0.0624(7) Uani 1 1 d . . . . .
H19 H 1.243798 0.009990 1.053443 0.075 Uiso 1 1 calc R U . . .
C20 C 1.2580(3) -0.00986(18) 0.93430(17) 0.0651(7) Uani 1 1 d . . . . .
H20 H 1.322177 -0.078149 0.958585 0.078 Uiso 1 1 calc R U . . .
C21 C 1.2124(3) 0.03535(17) 0.84334(17) 0.0561(6) Uani 1 1 d . . . . .
H21 H 1.244015 -0.001674 0.805112 0.067 Uiso 1 1 calc R U . . .
C22 C 1.1202(3) 0.13503(16) 0.80782(15) 0.0455(5) Uani 1 1 d . . . . .
H22 H 1.088696 0.165880 0.744922 0.055 Uiso 1 1 calc R U . . .
C23 C 1.1335(9) 0.1573(6) 1.1012(6) 0.0540(18) Uani 0.548(7) 1 d D U P A 1
H23A H 1.254050 0.136519 1.108112 0.065 Uiso 0.548(7) 1 calc R U P A 1
H23B H 1.082932 0.094229 1.134932 0.065 Uiso 0.548(7) 1 calc R U P A 1
C24 C 1.0709(6) 0.2393(4) 1.1387(3) 0.0506(14) Uani 0.548(7) 1 d D U P A 1
H24A H 1.113034 0.213593 1.202062 0.061 Uiso 0.548(7) 1 calc R U P A 1
H24B H 1.115633 0.303564 1.100563 0.061 Uiso 0.548(7) 1 calc R U P A 1
C25 C 0.8866(7) 0.2670(6) 1.1409(4) 0.0644(16) Uani 0.548(7) 1 d D U P A 1
H25A H 0.842235 0.202983 1.180266 0.077 Uiso 0.548(7) 1 calc R U P A 1
H25B H 0.844458 0.290813 1.077775 0.077 Uiso 0.548(7) 1 calc R U P A 1
C26 C 0.8215(11) 0.3519(7) 1.1764(7) 0.062(2) Uani 0.548(7) 1 d D U P A 1
H26A H 0.868085 0.415141 1.137406 0.074 Uiso 0.548(7) 1 calc R U P A 1
H26B H 0.701127 0.370241 1.167790 0.074 Uiso 0.548(7) 1 calc R U P A 1
C27 C 0.857(3) 0.3258(17) 1.2756(11) 0.053(4) Uani 0.548(7) 1 d D U P A 1
H27A H 0.974128 0.326220 1.281846 0.063 Uiso 0.548(7) 1 calc R U P A 1
H27B H 0.835409 0.254372 1.314262 0.063 Uiso 0.548(7) 1 calc R U P A 1
C28 C 0.7525(13) 0.4029(12) 1.3103(10) 0.037(2) Uani 0.548(7) 1 d D U P A 1
H28A H 0.785034 0.472424 1.277349 0.044 Uiso 0.548(7) 1 calc R U P A 1
H28B H 0.635967 0.409970 1.295859 0.044 Uiso 0.548(7) 1 calc R U P A 1
C29 C 0.7691(17) 0.3698(16) 1.4122(12) 0.043(3) Uani 0.548(7) 1 d D U P A 1
H29A H 0.884549 0.367740 1.425059 0.052 Uiso 0.548(7) 1 calc R U P A 1
H29B H 0.746471 0.297494 1.443937 0.052 Uiso 0.548(7) 1 calc R U P A 1
C30 C 0.660(2) 0.4372(17) 1.4542(17) 0.049(3) Uani 0.548(7) 1 d D U P A 1
H30A H 0.681277 0.408445 1.520431 0.073 Uiso 0.548(7) 1 calc R U P A 1
H30B H 0.683351 0.508766 1.425198 0.073 Uiso 0.548(7) 1 calc R U P A 1
H30C H 0.544804 0.438281 1.444140 0.073 Uiso 0.548(7) 1 calc R U P A 1
O2 O 1.0892(12) 0.2031(9) 1.0049(7) 0.052(2) Uani 0.548(7) 1 d D U P A 1
C23' C 1.0637(11) 0.1428(8) 1.1068(7) 0.060(2) Uani 0.452(7) 1 d D U P A 2
H23C H 1.179061 0.138923 1.121246 0.073 Uiso 0.452(7) 1 calc R U P A 2
H23D H 1.039973 0.070699 1.131122 0.073 Uiso 0.452(7) 1 calc R U P A 2
C24' C 0.9496(9) 0.2067(5) 1.1500(4) 0.0553(18) Uani 0.452(7) 1 d D U P A 2
H24C H 0.835532 0.211742 1.132772 0.066 Uiso 0.452(7) 1 calc R U P A 2
H24D H 0.957972 0.169360 1.217827 0.066 Uiso 0.452(7) 1 calc R U P A 2
C25' C 0.9837(9) 0.3155(5) 1.1225(4) 0.0602(19) Uani 0.452(7) 1 d D U P A 2
H25C H 0.975396 0.352965 1.054694 0.072 Uiso 0.452(7) 1 calc R U P A 2
H25D H 1.097709 0.310596 1.139838 0.072 Uiso 0.452(7) 1 calc R U P A 2
C26' C 0.8685(13) 0.3793(8) 1.1662(9) 0.059(2) Uani 0.452(7) 1 d D U P A 2
H26C H 0.754346 0.383669 1.149325 0.071 Uiso 0.452(7) 1 calc R U P A 2
H26D H 0.892576 0.451392 1.140391 0.071 Uiso 0.452(7) 1 calc R U P A 2
C27' C 0.881(3) 0.3343(19) 1.2709(12) 0.045(3) Uani 0.452(7) 1 d D U P A 2
H27C H 0.998054 0.317050 1.288205 0.054 Uiso 0.452(7) 1 calc R U P A 2
H27D H 0.836039 0.268397 1.297349 0.054 Uiso 0.452(7) 1 calc R U P A 2
C28' C 0.7895(17) 0.4088(16) 1.3129(13) 0.042(3) Uani 0.452(7) 1 d D U P A 2
H28C H 0.829559 0.476242 1.282416 0.050 Uiso 0.452(7) 1 calc R U P A 2
H28D H 0.671757 0.422551 1.297736 0.050 Uiso 0.452(7) 1 calc R U P A 2
C29' C 0.804(2) 0.3731(19) 1.4156(14) 0.036(3) Uani 0.452(7) 1 d D U P A 2
H29C H 0.918866 0.368471 1.431247 0.043 Uiso 0.452(7) 1 calc R U P A 2
H29D H 0.774911 0.302403 1.447245 0.043 Uiso 0.452(7) 1 calc R U P A 2
C30' C 0.692(3) 0.448(2) 1.449(2) 0.059(5) Uani 0.452(7) 1 d D U P A 2
H30D H 0.704183 0.422699 1.516127 0.089 Uiso 0.452(7) 1 calc R U P A 2
H30E H 0.721977 0.517615 1.418907 0.089 Uiso 0.452(7) 1 calc R U P A 2
H30F H 0.578151 0.451605 1.434891 0.089 Uiso 0.452(7) 1 calc R U P A 2
O2' O 1.0386(15) 0.1931(12) 1.0086(9) 0.059(3) Uani 0.452(7) 1 d D U P A 2
C31 C 0.2042(3) 0.94422(17) 0.34534(14) 0.0469(5) Uani 1 1 d . . . . .
H31A H 0.248350 1.007648 0.304094 0.056 Uiso 1 1 calc R U . . .
H31B H 0.083013 0.962182 0.345694 0.056 Uiso 1 1 calc R U . . .
C32 C 0.2576(3) 0.85772(18) 0.31266(15) 0.0494(6) Uani 1 1 d . . . . .
H32A H 0.212233 0.880672 0.250414 0.059 Uiso 1 1 calc R U . . .
H32B H 0.210332 0.795736 0.354258 0.059 Uiso 1 1 calc R U . . .
C33 C 0.4423(3) 0.8256(2) 0.30889(18) 0.0611(7) Uani 1 1 d . . . . .
H33A H 0.487393 0.802542 0.371202 0.073 Uiso 1 1 calc R U . . .
H33B H 0.489383 0.887763 0.267521 0.073 Uiso 1 1 calc R U . . .
C34 C 0.4973(3) 0.7384(2) 0.27558(17) 0.0614(7) Uani 1 1 d . . . . .
H34A H 0.616841 0.714140 0.286071 0.074 Uiso 1 1 calc R U . . .
H34B H 0.441998 0.678732 0.313459 0.074 Uiso 1 1 calc R U . . .
C35 C 0.4632(3) 0.76835(18) 0.17586(15) 0.0522(6) Uani 1 1 d . . . . .
H35A H 0.514474 0.829850 0.137659 0.063 Uiso 1 1 calc R U . . .
H35B H 0.343253 0.789087 0.165556 0.063 Uiso 1 1 calc R U . . .
C36 C 0.5272(3) 0.68045(18) 0.14486(16) 0.0541(6) Uani 1 1 d . . . . .
H36A H 0.648176 0.663718 0.150961 0.065 Uiso 1 1 calc R U . . .
H36B H 0.483149 0.617286 0.186777 0.065 Uiso 1 1 calc R U . . .
C37 C 0.4844(3) 0.70398(19) 0.04785(17) 0.0606(7) Uani 1 1 d . . . . .
H37A H 0.531067 0.765857 0.005505 0.073 Uiso 1 1 calc R U . . .
H37B H 0.363568 0.722184 0.041061 0.073 Uiso 1 1 calc R U . . .
C38 C 0.5465(4) 0.6138(2) 0.01980(19) 0.0766(9) Uani 1 1 d . . . . .
H38A H 0.514659 0.633988 -0.043980 0.115 Uiso 1 1 calc R U . . .
H38B H 0.666325 0.596353 0.024830 0.115 Uiso 1 1 calc R U . . .
H38C H 0.498687 0.552643 0.060414 0.115 Uiso 1 1 calc R U . . .
C39 C 0.5248(3) 0.81019(16) 0.74209(14) 0.0433(5) Uani 1 1 d . . . . .
C40 C 1.0147(3) 0.35605(15) 0.66421(13) 0.0374(5) Uani 1 1 d . . . . .
N1 N 0.5188(3) 0.83410(16) 0.80292(14) 0.0726(7) Uani 1 1 d . . . . .
N2 N 1.0694(3) 0.34595(14) 0.59925(13) 0.0555(5) Uani 1 1 d . . . . .
O1 O 0.26720(18) 0.90661(10) 0.43711(9) 0.0429(4) Uani 1 1 d . . . . .

loop_
_atom_site_aniso_label
_atom_site_aniso_U_11
_atom_site_aniso_U_22
_atom_site_aniso_U_33
_atom_site_aniso_U_23
_atom_site_aniso_U_13
_atom_site_aniso_U_12
C1 0.0316(10) 0.0297(10) 0.0373(11) -0.0071(8) -0.0012(8) -0.0027(8)
C2 0.0345(11) 0.0341(11) 0.0450(12) -0.0039(9) -0.0057(9) 0.0006(9)
C3 0.0378(12) 0.0301(11) 0.0566(14) -0.0059(10) 0.0031(10) 0.0063(9)
C4 0.0517(13) 0.0316(11) 0.0493(13) -0.0155(10) 0.0090(10) 0.0015(10)
C5 0.0436(12) 0.0339(11) 0.0378(11) -0.0146(9) 0.0012(9) 0.0014(9)
C6 0.0299(10) 0.0278(10) 0.0329(10) -0.0076(8) 0.0014(8) -0.0014(8)
C7 0.0325(10) 0.0296(10) 0.0326(10) -0.0134(8) -0.0028(8) 0.0007(8)
C8 0.0300(9) 0.0265(9) 0.0312(10) -0.0122(8) -0.0014(8) -0.0001(8)
C9 0.0295(10) 0.0271(9) 0.0301(10) -0.0114(8) -0.0037(7) -0.0010(8)
C10 0.0430(11) 0.0341(11) 0.0296(10) -0.0145(8) -0.0012(8) 0.0041(9)
C11 0.0490(12) 0.0332(11) 0.0259(10) -0.0094(8) -0.0056(8) 0.0060(9)
C12 0.0314(10) 0.0279(10) 0.0286(9) -0.0097(8) -0.0021(7) -0.0004(8)
C13 0.0388(11) 0.0311(10) 0.0302(10) -0.0135(8) -0.0022(8) -0.0005(8)
C14 0.0395(11) 0.0275(10) 0.0271(9) -0.0091(8) -0.0046(8) -0.0001(8)
C15 0.0336(10) 0.0281(10) 0.0306(10) -0.0129(8) -0.0014(8) 0.0001(8)
C16 0.0443(12) 0.0314(10) 0.0324(10) -0.0123(9) -0.0021(8) 0.0049(9)
C17 0.0465(12) 0.0293(10) 0.0359(11) -0.0099(9) 0.0001(9) 0.0016(9)
C18 0.0668(15) 0.0354(12) 0.0357(12) -0.0086(9) -0.0044(10) 0.0069(11)
C19 0.0812(18) 0.0409(13) 0.0432(13) -0.0048(11) -0.0104(12) 0.0156(12)
C20 0.0793(18) 0.0337(12) 0.0589(16) -0.0068(11) -0.0038(13) 0.0177(12)
C21 0.0692(16) 0.0352(12) 0.0557(15) -0.0185(11) 0.0039(12) 0.0081(11)
C22 0.0563(14) 0.0333(11) 0.0399(12) -0.0128(9) -0.0017(10) 0.0039(10)
C23 0.064(4) 0.054(3) 0.029(2) -0.008(2) -0.006(3) 0.006(3)
C24 0.054(3) 0.056(3) 0.036(2) -0.015(2) -0.0019(19) -0.005(2)
C25 0.051(3) 0.078(4) 0.066(3) -0.034(3) -0.012(2) -0.001(3)
C26 0.051(4) 0.069(5) 0.059(4) -0.026(4) -0.007(3) 0.006(3)
C27 0.040(6) 0.053(5) 0.056(4) -0.013(3) -0.002(3) -0.004(4)
C28 0.017(5) 0.038(3) 0.053(3) -0.016(2) -0.007(3) -0.004(3)
C29 0.025(6) 0.042(3) 0.063(4) -0.019(3) -0.006(4) -0.009(4)
C30 0.038(6) 0.054(5) 0.066(5) -0.036(4) 0.004(4) -0.013(4)
O2 0.075(5) 0.040(3) 0.030(2) -0.0105(19) -0.010(3) 0.012(3)
C23' 0.078(6) 0.057(4) 0.032(3) -0.007(3) -0.014(4) 0.002(4)
C24' 0.070(5) 0.052(4) 0.037(3) -0.011(3) -0.006(3) -0.010(3)
C25' 0.068(4) 0.057(4) 0.046(3) -0.012(3) -0.006(3) -0.008(3)
C26' 0.064(6) 0.055(4) 0.052(4) -0.015(4) -0.012(4) -0.001(4)
C27' 0.035(6) 0.043(5) 0.052(5) -0.018(4) -0.001(4) 0.000(4)
C28' 0.014(5) 0.047(4) 0.065(4) -0.019(3) -0.008(4) -0.013(4)
C29' 0.020(5) 0.037(4) 0.050(4) -0.015(3) -0.005(4) -0.008(4)
C30' 0.037(8) 0.065(8) 0.077(6) -0.029(6) -0.002(6) -0.012(5)
O2' 0.085(7) 0.048(4) 0.033(3) -0.015(3) -0.008(4) 0.016(4)
C31 0.0468(13) 0.0500(13) 0.0333(11) -0.0048(10) -0.0138(9) -0.0067(10)
C32 0.0558(14) 0.0548(14) 0.0368(12) -0.0145(10) -0.0121(10) -0.0118(11)
C33 0.0570(15) 0.0762(18) 0.0596(16) -0.0369(14) -0.0096(12) -0.0074(13)
C34 0.0576(15) 0.0674(17) 0.0567(15) -0.0259(13) -0.0155(12) 0.0029(13)
C35 0.0591(15) 0.0454(13) 0.0488(13) -0.0175(11) -0.0071(11) -0.0026(11)
C36 0.0622(15) 0.0436(13) 0.0513(14) -0.0158(11) -0.0030(11) -0.0043(11)
C37 0.0760(18) 0.0469(14) 0.0531(15) -0.0195(12) 0.0026(12) -0.0006(12)
C38 0.115(2) 0.0541(16) 0.0553(16) -0.0254(13) 0.0140(16) -0.0024(16)
C39 0.0558(13) 0.0328(11) 0.0363(11) -0.0149(9) -0.0093(9) 0.0093(10)
C40 0.0459(12) 0.0269(10) 0.0337(11) -0.0105(8) -0.0050(9) 0.0043(8)
N1 0.114(2) 0.0494(12) 0.0465(12) -0.0254(10) -0.0240(12) 0.0274(12)
N2 0.0758(14) 0.0423(11) 0.0390(11) -0.0160(9) 0.0016(9) 0.0095(10)
O1 0.0521(9) 0.0343(8) 0.0368(8) -0.0093(6) -0.0155(6) -0.0003(6)

loop_
_atom_type_symbol
_atom_type_description
_atom_type_scat_dispersion_real
_atom_type_scat_dispersion_imag
_atom_type_scat_source
C C 0.0033 0.0016 'International Tables Vol C Tables 4.2.6.8 and 6.1.1.4'
H H 0.0000 0.0000 'International Tables Vol C Tables 4.2.6.8 and 6.1.1.4'
N N 0.0061 0.0033 'International Tables Vol C Tables 4.2.6.8 and 6.1.1.4'
O O 0.0106 0.0060 'International Tables Vol C Tables 4.2.6.8 and 6.1.1.4'

loop_
_geom_angle_atom_site_label_1
_geom_angle_atom_site_label_2
_geom_angle_atom_site_label_3
_geom_angle
_geom_angle_site_symmetry_1
_geom_angle_site_symmetry_3
_geom_angle_publ_flag
O1 C1 C2 123.31(18) . . ?
O1 C1 C6 116.07(16) . . ?
C2 C1 C6 120.62(19) . . ?
C3 C2 C1 119.9(2) . . ?
C3 C2 H2 120.1 . . ?
C1 C2 H2 120.1 . . ?
C2 C3 C4 120.78(19) . . ?
C2 C3 H3 119.6 . . ?
C4 C3 H3 119.6 . . ?
C3 C4 C5 119.8(2) . . ?
C3 C4 H4 120.1 . . ?
C5 C4 H4 120.1 . . ?
C4 C5 C6 121.4(2) . . ?
C4 C5 H5 119.3 . . ?
C6 C5 H5 119.3 . . ?
C5 C6 C1 117.48(17) . . ?
C5 C6 C7 124.80(17) . . ?
C1 C6 C7 117.68(17) . . ?
C8 C7 C6 131.05(17) . . ?
C8 C7 H7 114.5 . . ?
C6 C7 H7 114.5 . . ?
C7 C8 C39 121.18(17) . . ?
C7 C8 C9 124.21(16) . . ?
C39 C8 C9 114.60(16) . . ?
C14 C9 C10 117.21(16) . . ?
C14 C9 C8 122.27(16) . . ?
C10 C9 C8 120.52(16) . . ?
C11 C10 C9 121.90(17) . . ?
C11 C10 H10 119.1 . . ?
C9 C10 H10 119.1 . . ?
C10 C11 C12 121.07(17) . . ?
C10 C11 H11 119.5 . . ?
C12 C11 H11 119.5 . . ?
C11 C12 C13 117.01(16) . . ?
C11 C12 C15 121.69(16) . . ?
C13 C12 C15 121.29(16) . . ?
C14 C13 C12 121.84(17) . . ?
C14 C13 H13 119.1 . . ?
C12 C13 H13 119.1 . . ?
C13 C14 C9 120.95(17) . . ?
C13 C14 H14 119.5 . . ?
C9 C14 H14 119.5 . . ?
C16 C15 C40 121.17(17) . . ?
C16 C15 C12 123.82(16) . . ?
C40 C15 C12 115.00(16) . . ?
C15 C16 C17 131.57(18) . . ?
C15 C16 H16 114.2 . . ?
C17 C16 H16 114.2 . . ?
C22 C17 C18 117.57(18) . . ?
C22 C17 C16 124.75(18) . . ?
C18 C17 C16 117.68(18) . . ?
O2 C18 C19 122.2(5) . . ?
O2' C18 C19 124.7(7) . . ?
O2 C18 C17 116.6(5) . . ?
O2' C18 C17 113.6(7) . . ?
C19 C18 C17 120.5(2) . . ?
C20 C19 C18 119.9(2) . . ?
C20 C19 H19 120.0 . . ?
C18 C19 H19 120.0 . . ?
C19 C20 C21 120.9(2) . . ?
C19 C20 H20 119.6 . . ?
C21 C20 H20 119.6 . . ?
C20 C21 C22 119.6(2) . . ?
C20 C21 H21 120.2 . . ?
C22 C21 H21 120.2 . . ?
C21 C22 C17 121.5(2) . . ?
C21 C22 H22 119.2 . . ?
C17 C22 H22 119.2 . . ?
O2 C23 C24 107.1(6) . . ?
O2 C23 H23A 110.3 . . ?
C24 C23 H23A 110.3 . . ?
O2 C23 H23B 110.3 . . ?
C24 C23 H23B 110.3 . . ?
H23A C23 H23B 108.5 . . ?
C25 C24 C23 114.1(5) . . ?
C25 C24 H24A 108.7 . . ?
C23 C24 H24A 108.7 . . ?
C25 C24 H24B 108.7 . . ?
C23 C24 H24B 108.7 . . ?
H24A C24 H24B 107.6 . . ?
C24 C25 C26 114.7(5) . . ?
C24 C25 H25A 108.6 . . ?
C26 C25 H25A 108.6 . . ?
C24 C25 H25B 108.6 . . ?
C26 C25 H25B 108.6 . . ?
H25A C25 H25B 107.6 . . ?
C27 C26 C25 116.9(9) . . ?
C27 C26 H26A 108.1 . . ?
C25 C26 H26A 108.1 . . ?
C27 C26 H26B 108.1 . . ?
C25 C26 H26B 108.1 . . ?
H26A C26 H26B 107.3 . . ?
C26 C27 C28 112.3(13) . . ?
C26 C27 H27A 109.1 . . ?
C28 C27 H27A 109.1 . . ?
C26 C27 H27B 109.1 . . ?
C28 C27 H27B 109.1 . . ?
H27A C27 H27B 107.9 . . ?
C29 C28 C27 112.9(12) . . ?
C29 C28 H28A 109.0 . . ?
C27 C28 H28A 109.0 . . ?
C29 C28 H28B 109.0 . . ?
C27 C28 H28B 109.0 . . ?
H28A C28 H28B 107.8 . . ?
C28 C29 C30 116.6(15) . . ?
C28 C29 H29A 108.1 . . ?
C30 C29 H29A 108.1 . . ?
C28 C29 H29B 108.1 . . ?
C30 C29 H29B 108.1 . . ?
H29A C29 H29B 107.3 . . ?
C29 C30 H30A 109.5 . . ?
C29 C30 H30B 109.5 . . ?
H30A C30 H30B 109.5 . . ?
C29 C30 H30C 109.5 . . ?
H30A C30 H30C 109.5 . . ?
H30B C30 H30C 109.5 . . ?
C18 O2 C23 119.3(9) . . ?
O2' C23' C24' 108.0(7) . . ?
O2' C23' H23C 110.1 . . ?
C24' C23' H23C 110.1 . . ?
O2' C23' H23D 110.1 . . ?
C24' C23' H23D 110.1 . . ?
H23C C23' H23D 108.4 . . ?
C25' C24' C23' 114.2(7) . . ?
C25' C24' H24C 108.7 . . ?
C23' C24' H24C 108.7 . . ?
C25' C24' H24D 108.7 . . ?
C23' C24' H24D 108.7 . . ?
H24C C24' H24D 107.6 . . ?
C24' C25' C26' 113.9(7) . . ?
C24' C25' H25C 108.8 . . ?
C26' C25' H25C 108.8 . . ?
C24' C25' H25D 108.8 . . ?
C26' C25' H25D 108.8 . . ?
H25C C25' H25D 107.7 . . ?
C25' C26' C27' 113.8(10) . . ?
C25' C26' H26C 108.8 . . ?
C27' C26' H26C 108.8 . . ?
C25' C26' H26D 108.8 . . ?
C27' C26' H26D 108.8 . . ?
H26C C26' H26D 107.7 . . ?
C26' C27' C28' 113.5(15) . . ?
C26' C27' H27C 108.9 . . ?
C28' C27' H27C 108.9 . . ?
C26' C27' H27D 108.9 . . ?
C28' C27' H27D 108.9 . . ?
H27C C27' H27D 107.7 . . ?
C29' C28' C27' 117.0(15) . . ?
C29' C28' H28C 108.1 . . ?
C27' C28' H28C 108.1 . . ?
C29' C28' H28D 108.1 . . ?
C27' C28' H28D 108.1 . . ?
H28C C28' H28D 107.3 . . ?
C28' C29' C30' 111.3(19) . . ?
C28' C29' H29C 109.4 . . ?
C30' C29' H29C 109.4 . . ?
C28' C29' H29D 109.4 . . ?
C30' C29' H29D 109.4 . . ?
H29C C29' H29D 108.0 . . ?
C29' C30' H30D 109.5 . . ?
C29' C30' H30E 109.5 . . ?
H30D C30' H30E 109.5 . . ?
C29' C30' H30F 109.5 . . ?
H30D C30' H30F 109.5 . . ?
H30E C30' H30F 109.5 . . ?
C18 O2' C23' 117.9(11) . . ?
O1 C31 C32 107.13(17) . . ?
O1 C31 H31A 110.3 . . ?
C32 C31 H31A 110.3 . . ?
O1 C31 H31B 110.3 . . ?
C32 C31 H31B 110.3 . . ?
H31A C31 H31B 108.5 . . ?
C31 C32 C33 114.02(19) . . ?
C31 C32 H32A 108.7 . . ?
C33 C32 H32A 108.7 . . ?
C31 C32 H32B 108.7 . . ?
C33 C32 H32B 108.7 . . ?
H32A C32 H32B 107.6 . . ?
C32 C33 C34 114.4(2) . . ?
C32 C33 H33A 108.7 . . ?
C34 C33 H33A 108.7 . . ?
C32 C33 H33B 108.7 . . ?
C34 C33 H33B 108.7 . . ?
H33A C33 H33B 107.6 . . ?
C35 C34 C33 114.9(2) . . ?
C35 C34 H34A 108.5 . . ?
C33 C34 H34A 108.5 . . ?
C35 C34 H34B 108.5 . . ?
C33 C34 H34B 108.5 . . ?
H34A C34 H34B 107.5 . . ?
C34 C35 C36 113.0(2) . . ?
C34 C35 H35A 109.0 . . ?
C36 C35 H35A 109.0 . . ?
C34 C35 H35B 109.0 . . ?
C36 C35 H35B 109.0 . . ?
H35A C35 H35B 107.8 . . ?
C37 C36 C35 114.74(19) . . ?
C37 C36 H36A 108.6 . . ?
C35 C36 H36A 108.6 . . ?
C37 C36 H36B 108.6 . . ?
C35 C36 H36B 108.6 . . ?
H36A C36 H36B 107.6 . . ?
C36 C37 C38 113.4(2) . . ?
C36 C37 H37A 108.9 . . ?
C38 C37 H37A 108.9 . . ?
C36 C37 H37B 108.9 . . ?
C38 C37 H37B 108.9 . . ?
H37A C37 H37B 107.7 . . ?
C37 C38 H38A 109.5 . . ?
C37 C38 H38B 109.5 . . ?
H38A C38 H38B 109.5 . . ?
C37 C38 H38C 109.5 . . ?
H38A C38 H38C 109.5 . . ?
H38B C38 H38C 109.5 . . ?
N1 C39 C8 178.4(2) . . ?
N2 C40 C15 178.4(2) . . ?
C1 O1 C31 119.08(15) . . ?

loop_
_geom_bond_atom_site_label_1
_geom_bond_atom_site_label_2
_geom_bond_distance
_geom_bond_site_symmetry_2
_geom_bond_publ_flag
C1 O1 1.359(2) . ?
C1 C2 1.393(3) . ?
C1 C6 1.412(3) . ?
C2 C3 1.373(3) . ?
C2 H2 0.9500 . ?
C3 C4 1.374(3) . ?
C3 H3 0.9500 . ?
C4 C5 1.386(3) . ?
C4 H4 0.9500 . ?
C5 C6 1.395(3) . ?
C5 H5 0.9500 . ?
C6 C7 1.461(3) . ?
C7 C8 1.348(3) . ?
C7 H7 0.9500 . ?
C8 C39 1.432(3) . ?
C8 C9 1.487(2) . ?
C9 C14 1.392(2) . ?
C9 C10 1.392(3) . ?
C10 C11 1.378(3) . ?
C10 H10 0.9500 . ?
C11 C12 1.394(3) . ?
C11 H11 0.9500 . ?
C12 C13 1.395(2) . ?
C12 C15 1.485(2) . ?
C13 C14 1.381(3) . ?
C13 H13 0.9500 . ?
C14 H14 0.9500 . ?
C15 C16 1.349(3) . ?
C15 C40 1.439(3) . ?
C16 C17 1.458(3) . ?
C16 H16 0.9500 . ?
C17 C22 1.392(3) . ?
C17 C18 1.412(3) . ?
C18 O2 1.371(9) . ?
C18 O2' 1.382(10) . ?
C18 C19 1.384(3) . ?
C19 C20 1.373(3) . ?
C19 H19 0.9500 . ?
C20 C21 1.374(3) . ?
C20 H20 0.9500 . ?
C21 C22 1.382(3) . ?
C21 H21 0.9500 . ?
C22 H22 0.9500 . ?
C23 O2 1.447(10) . ?
C23 C24 1.510(9) . ?
C23 H23A 0.9900 . ?
C23 H23B 0.9900 . ?
C24 C25 1.507(7) . ?
C24 H24A 0.9900 . ?
C24 H24B 0.9900 . ?
C25 C26 1.527(10) . ?
C25 H25A 0.9900 . ?
C25 H25B 0.9900 . ?
C26 C27 1.508(13) . ?
C26 H26A 0.9900 . ?
C26 H26B 0.9900 . ?
C27 C28 1.520(13) . ?
C27 H27A 0.9900 . ?
C27 H27B 0.9900 . ?
C28 C29 1.503(13) . ?
C28 H28A 0.9900 . ?
C28 H28B 0.9900 . ?
C29 C30 1.511(13) . ?
C29 H29A 0.9900 . ?
C29 H29B 0.9900 . ?
C30 H30A 0.9800 . ?
C30 H30B 0.9800 . ?
C30 H30C 0.9800 . ?
C23' O2' 1.441(13) . ?
C23' C24' 1.508(11) . ?
C23' H23C 0.9900 . ?
C23' H23D 0.9900 . ?
C24' C25' 1.503(9) . ?
C24' H24C 0.9900 . ?
C24' H24D 0.9900 . ?
C25' C26' 1.516(12) . ?
C25' H25C 0.9900 . ?
C25' H25D 0.9900 . ?
C26' C27' 1.526(15) . ?
C26' H26C 0.9900 . ?
C26' H26D 0.9900 . ?
C27' C28' 1.528(15) . ?
C27' H27C 0.9900 . ?
C27' H27D 0.9900 . ?
C28' C29' 1.509(15) . ?
C28' H28C 0.9900 . ?
C28' H28D 0.9900 . ?
C29' C30' 1.512(16) . ?
C29' H29C 0.9900 . ?
C29' H29D 0.9900 . ?
C30' H30D 0.9800 . ?
C30' H30E 0.9800 . ?
C30' H30F 0.9800 . ?
C31 O1 1.440(2) . ?
C31 C32 1.504(3) . ?
C31 H31A 0.9900 . ?
C31 H31B 0.9900 . ?
C32 C33 1.517(3) . ?
C32 H32A 0.9900 . ?
C32 H32B 0.9900 . ?
C33 C34 1.521(3) . ?
C33 H33A 0.9900 . ?
C33 H33B 0.9900 . ?
C34 C35 1.503(3) . ?
C34 H34A 0.9900 . ?
C34 H34B 0.9900 . ?
C35 C36 1.517(3) . ?
C35 H35A 0.9900 . ?
C35 H35B 0.9900 . ?
C36 C37 1.499(3) . ?
C36 H36A 0.9900 . ?
C36 H36B 0.9900 . ?
C37 C38 1.514(3) . ?
C37 H37A 0.9900 . ?
C37 H37B 0.9900 . ?
C38 H38A 0.9800 . ?
C38 H38B 0.9800 . ?
C38 H38C 0.9800 . ?
C39 N1 1.147(3) . ?
C40 N2 1.148(2) . ?

loop_
_geom_hbond_atom_site_label_D
_geom_hbond_atom_site_label_H
_geom_hbond_atom_site_label_A
_geom_hbond_distance_DH
_geom_hbond_distance_HA
_geom_hbond_distance_DA
_geom_hbond_angle_DHA
_geom_hbond_site_symmetry_A
C23 H23A N1 0.99 2.64 3.424(8) 135.9 2_767

loop_
_geom_torsion_atom_site_label_1
_geom_torsion_atom_site_label_2
_geom_torsion_atom_site_label_3
_geom_torsion_atom_site_label_4
_geom_torsion
_geom_torsion_site_symmetry_1
_geom_torsion_site_symmetry_2
_geom_torsion_site_symmetry_3
_geom_torsion_site_symmetry_4
_geom_torsion_publ_flag
O1 C1 C2 C3 179.19(18) . . . . ?
C6 C1 C2 C3 -0.1(3) . . . . ?
C1 C2 C3 C4 1.2(3) . . . . ?
C2 C3 C4 C5 -0.9(3) . . . . ?
C3 C4 C5 C6 -0.5(3) . . . . ?
C4 C5 C6 C1 1.5(3) . . . . ?
C4 C5 C6 C7 178.96(19) . . . . ?
O1 C1 C6 C5 179.43(17) . . . . ?
C2 C1 C6 C5 -1.2(3) . . . . ?
O1 C1 C6 C7 1.8(3) . . . . ?
C2 C1 C6 C7 -178.82(18) . . . . ?
C5 C6 C7 C8 13.3(3) . . . . ?
C1 C6 C7 C8 -169.3(2) . . . . ?
C6 C7 C8 C39 1.6(3) . . . . ?
C6 C7 C8 C9 -179.50(18) . . . . ?
C7 C8 C9 C14 17.0(3) . . . . ?
C39 C8 C9 C14 -164.09(18) . . . . ?
C7 C8 C9 C10 -163.37(19) . . . . ?
C39 C8 C9 C10 15.6(3) . . . . ?
C14 C9 C10 C11 -1.4(3) . . . . ?
C8 C9 C10 C11 178.98(19) . . . . ?
C9 C10 C11 C12 0.2(3) . . . . ?
C10 C11 C12 C13 0.9(3) . . . . ?
C10 C11 C12 C15 -179.82(19) . . . . ?
C11 C12 C13 C14 -0.9(3) . . . . ?
C15 C12 C13 C14 179.82(18) . . . . ?
C12 C13 C14 C9 -0.2(3) . . . . ?
C10 C9 C14 C13 1.3(3) . . . . ?
C8 C9 C14 C13 -178.99(18) . . . . ?
C11 C12 C15 C16 9.6(3) . . . . ?
C13 C12 C15 C16 -171.13(19) . . . . ?
C11 C12 C15 C40 -169.61(19) . . . . ?
C13 C12 C15 C40 9.6(3) . . . . ?
C40 C15 C16 C17 -0.9(4) . . . . ?
C12 C15 C16 C17 179.9(2) . . . . ?
C15 C16 C17 C22 -18.5(4) . . . . ?
C15 C16 C17 C18 162.5(2) . . . . ?
C22 C17 C18 O2 172.0(5) . . . . ?
C16 C17 C18 O2 -9.0(6) . . . . ?
C22 C17 C18 O2' -166.9(7) . . . . ?
C16 C17 C18 O2' 12.1(7) . . . . ?
C22 C17 C18 C19 1.3(4) . . . . ?
C16 C17 C18 C19 -179.6(2) . . . . ?
O2 C18 C19 C20 -170.7(6) . . . . ?
O2' C18 C19 C20 166.3(7) . . . . ?
C17 C18 C19 C20 -0.6(4) . . . . ?
C18 C19 C20 C21 -0.3(4) . . . . ?
C19 C20 C21 C22 0.6(4) . . . . ?
C20 C21 C22 C17 0.2(4) . . . . ?
C18 C17 C22 C21 -1.1(3) . . . . ?
C16 C17 C22 C21 179.9(2) . . . . ?
O2 C23 C24 C25 66.4(7) . . . . ?
C23 C24 C25 C26 -178.6(6) . . . . ?
C24 C25 C26 C27 -64.8(13) . . . . ?
C25 C26 C27 C28 -165.6(11) . . . . ?
C26 C27 C28 C29 172.1(13) . . . . ?
C27 C28 C29 C30 -175.4(15) . . . . ?
C19 C18 O2 C23 -9.8(10) . . . . ?
C17 C18 O2 C23 179.7(6) . . . . ?
C24 C23 O2 C18 -174.4(7) . . . . ?
O2' C23' C24' C25' -63.9(10) . . . . ?
C23' C24' C25' C26' 179.9(7) . . . . ?
C24' C25' C26' C27' 63.5(15) . . . . ?
C25' C26' C27' C28' 169.1(14) . . . . ?
C26' C27' C28' C29' -176.4(15) . . . . ?
C27' C28' C29' C30' -173.3(17) . . . . ?
C19 C18 O2' C23' 5.4(13) . . . . ?
C17 C18 O2' C23' 173.1(8) . . . . ?
C24' C23' O2' C18 -173.7(9) . . . . ?
O1 C31 C32 C33 -60.6(2) . . . . ?
C31 C32 C33 C34 -179.8(2) . . . . ?
C32 C33 C34 C35 68.4(3) . . . . ?
C33 C34 C35 C36 177.4(2) . . . . ?
C34 C35 C36 C37 175.4(2) . . . . ?
C35 C36 C37 C38 -178.6(2) . . . . ?
C2 C1 O1 C31 13.5(3) . . . . ?
C6 C1 O1 C31 -167.18(17) . . . . ?
C32 C31 O1 C1 173.23(17) . . . . ?
